data_2220414
loop_
_publ_author_name
'Cheng, Lin'
'Sun, Yan-Yan'
'Zhang, Ya-Wen'
'Wang, Jian-Quan'

_publ_section_title
<i>catena</i>-Poly[[(1,10-phenanthroline)cadmium(II)]-\m-2-(1,3-benzimidazol-2-ylsulfanyl)acetato-\k^3^<i>N</i>^1^,<i>O</i>:<i>N</i>^3^]
_journal_coeditor_code BI2328
_journal_issue 1
_journal_name_full 'Acta Crystallographica Section E'
_journal_page_first m34
_journal_paper_doi 10.1107/S1600536808041044
_journal_volume 65
_journal_year 2009
_chemical_formula_iupac '[Cd (C9 H6 N2 O2 S) (C12 H8 N2)]'
_chemical_formula_moiety 'C21 H14 Cd N4 O2 S'
_chemical_formula_sum 'C21 H14 Cd N4 O2 S'
_chemical_formula_weight 498.84
_chemical_name_systematic
;
<i>catena</i>-Poly[[(1,10-phenanthroline)cadmium(II)]-\m-2-(1,3-benzimidazol-
2-ylsulfanyl)acetato-\k^3^<i>N</i>^1^,<i>O</i>:<i>N</i>^3^]
;
_space_group_IT_number 14
_symmetry_cell_setting monoclinic
_symmetry_space_group_name_Hall '-P 2ybc'
_symmetry_space_group_name_H-M 'P 1 21/c 1'
_atom_sites_solution_hydrogens geom
_atom_sites_solution_primary direct
_atom_sites_solution_secondary difmap
_audit_creation_method SHELXL-97
_cell_angle_alpha 90.00
_cell_angle_beta 103.215(4)
_cell_angle_gamma 90.00
_cell_formula_units_Z 4
_cell_length_a 9.2195(10)
_cell_length_b 8.2577(9)
_cell_length_c 25.620(3)
_cell_measurement_reflns_used 781
_cell_measurement_temperature 293(2)
_cell_measurement_theta_max 28.0
_cell_measurement_theta_min 2.41
_cell_volume 1898.8(4)
_computing_cell_refinement 'SAINT (Bruker, 2000)'
_computing_data_collection 'SMART (Bruker, 2000)'
_computing_data_reduction 'SAINT (Bruker, 2000)'
_computing_molecular_graphics 'SHELXTL (Sheldrick, 2008)'
_computing_publication_material 'SHELXTL (Sheldrick, 2008)'
_computing_structure_refinement 'SHELXTL (Sheldrick, 2008)'
_computing_structure_solution 'SHELXTL (Sheldrick, 2008)'
_diffrn_ambient_temperature 293(2)
_diffrn_measured_fraction_theta_full 0.997
_diffrn_measured_fraction_theta_max 0.997
_diffrn_measurement_device_type 'Bruker APEX CCD'
_diffrn_measurement_method '\f and \w'
_diffrn_radiation_monochromator graphite
_diffrn_radiation_source 'fine-focus sealed tube'
_diffrn_radiation_type MoK\a
_diffrn_radiation_wavelength 0.71073
_diffrn_reflns_av_R_equivalents 0.0246
_diffrn_reflns_av_sigmaI/netI 0.0292
_diffrn_reflns_limit_h_max 11
_diffrn_reflns_limit_h_min -11
_diffrn_reflns_limit_k_max 10
_diffrn_reflns_limit_k_min -9
_diffrn_reflns_limit_l_max 26
_diffrn_reflns_limit_l_min -31
_diffrn_reflns_number 9820
_diffrn_reflns_theta_full 26.00
_diffrn_reflns_theta_max 26.00
_diffrn_reflns_theta_min 2.27
_diffrn_standards_number 0
_exptl_absorpt_coefficient_mu 1.286
_exptl_absorpt_correction_T_max 0.831
_exptl_absorpt_correction_T_min 0.783
_exptl_absorpt_correction_type multi-scan
_exptl_absorpt_process_details '(SADABS; Sheldrick, 2000)'
_exptl_crystal_colour colorless
_exptl_crystal_density_diffrn 1.745
_exptl_crystal_density_method 'not measured'
_exptl_crystal_description block
_exptl_crystal_F_000 992
_exptl_crystal_size_max 0.20
_exptl_crystal_size_mid 0.18
_exptl_crystal_size_min 0.15
_refine_diff_density_max 0.622
_refine_diff_density_min -0.462
_refine_ls_extinction_method none
_refine_ls_goodness_of_fit_ref 1.042
_refine_ls_hydrogen_treatment constr
_refine_ls_matrix_type full
_refine_ls_number_parameters 262
_refine_ls_number_reflns 3724
_refine_ls_number_restraints 0
_refine_ls_restrained_S_all 1.042
_refine_ls_R_factor_all 0.0451
_refine_ls_R_factor_gt 0.0405
_refine_ls_shift/su_max 0.000
_refine_ls_shift/su_mean 0.000
_refine_ls_structure_factor_coef Fsqd
_refine_ls_weighting_details 'calc w=1/[\s^2^(Fo^2^)+(0.0401P)^2^+3.0611P] where P=(Fo^2^+2Fc^2^)/3'
_refine_ls_weighting_scheme calc
_refine_ls_wR_factor_gt 0.0887
_refine_ls_wR_factor_ref 0.0912
_reflns_number_gt 3413
_reflns_number_total 3724
_reflns_threshold_expression I>2\s(I)
_cod_data_source_file bi2328.cif
_cod_data_source_block I
_cod_original_sg_symbol_H-M 'P 21/c'
_cod_database_code 2220414
_cod_database_fobs_code 2220414

loop_
_symmetry_equiv_pos_as_xyz
'x, y, z'
'-x, y+1/2, -z+1/2'
'-x, -y, -z'
'x, -y-1/2, z-1/2'

loop_
_atom_site_type_symbol
_atom_site_label
_atom_site_fract_x
_atom_site_fract_y
_atom_site_fract_z
_atom_site_U_iso_or_equiv
_atom_site_adp_type
_atom_site_calc_flag
_atom_site_refinement_flags
_atom_site_occupancy
_atom_site_disorder_assembly
_atom_site_disorder_group
Cd Cd1 -0.02266(3) -0.35415(3) -0.160159(10) 0.03702(11) Uani d . 1 . .
S S1 -0.16960(11) -0.61304(14) -0.27062(4) 0.0438(2) Uani d . 1 . .
O O1 -0.2554(4) -0.4866(4) -0.42417(12) 0.0656(9) Uani d . 1 . .
O O2 -0.1646(3) -0.7175(4) -0.38778(11) 0.0536(8) Uani d . 1 . .
N N1 0.0906(3) -0.5378(4) -0.20121(12) 0.0375(7) Uani d . 1 . .
N N2 0.1161(3) -0.6933(4) -0.27140(12) 0.0382(7) Uani d . 1 . .
N N3 -0.2011(4) -0.2403(4) -0.11518(12) 0.0420(8) Uani d . 1 . .
N N4 -0.0690(3) -0.5365(4) -0.09663(12) 0.0372(7) Uani d . 1 . .
C C1 0.3638(5) -0.5327(6) -0.15550(18) 0.0543(11) Uani d . 1 . .
H H1A 0.3548 -0.4674 -0.1268 0.065 Uiso calc R 1 . .
C C2 0.4989(5) -0.5924(7) -0.1596(2) 0.0638(13) Uani d . 1 . .
H H2A 0.5829 -0.5674 -0.1331 0.077 Uiso calc R 1 . .
C C3 0.5142(5) -0.6896(6) -0.2025(2) 0.0578(12) Uani d . 1 . .
H H3A 0.6080 -0.7285 -0.2038 0.069 Uiso calc R 1 . .
C C4 0.3944(4) -0.7286(6) -0.24257(17) 0.0481(10) Uani d . 1 . .
H H4A 0.4049 -0.7929 -0.2713 0.058 Uiso calc R 1 . .
C C5 0.2560(4) -0.6688(5) -0.23888(15) 0.0369(8) Uani d . 1 . .
C C6 0.2405(4) -0.5729(5) -0.19558(15) 0.0382(8) Uani d . 1 . .
C C7 0.0246(4) -0.6129(4) -0.24705(14) 0.0350(8) Uani d . 1 . .
C C8 -0.1951(5) -0.4915(5) -0.33087(16) 0.0503(10) Uani d . 1 . .
H H8A -0.2856 -0.4290 -0.3335 0.060 Uiso calc R 1 . .
H H8B -0.1133 -0.4147 -0.3255 0.060 Uiso calc R 1 . .
C C9 -0.2050(4) -0.5725(5) -0.38529(15) 0.0401(9) Uani d . 1 . .
C C10 -0.2683(5) -0.0977(6) -0.12479(18) 0.0533(11) Uani d . 1 . .
H H10A -0.2493 -0.0352 -0.1527 0.064 Uiso calc R 1 . .
C C11 -0.3653(5) -0.0372(6) -0.09554(19) 0.0600(12) Uani d . 1 . .
H H11A -0.4117 0.0624 -0.1042 0.072 Uiso calc R 1 . .
C C12 -0.3913(5) -0.1260(6) -0.05392(18) 0.0577(12) Uani d . 1 . .
H H12A -0.4549 -0.0865 -0.0335 0.069 Uiso calc R 1 . .
C C13 -0.3225(4) -0.2768(6) -0.04181(16) 0.0443(9) Uani d . 1 . .
C C14 -0.3439(5) -0.3777(6) 0.00100(18) 0.0551(12) Uani d . 1 . .
H H14A -0.4031 -0.3409 0.0234 0.066 Uiso calc R 1 . .
C C15 -0.2810(5) -0.5237(6) 0.00960(17) 0.0519(11) Uani d . 1 . .
H H15A -0.2986 -0.5873 0.0375 0.062 Uiso calc R 1 . .
C C16 -0.1871(4) -0.5838(5) -0.02325(15) 0.0400(9) Uani d . 1 . .
C C17 -0.1199(5) -0.7361(6) -0.01553(16) 0.0480(10) Uani d . 1 . .
H H17A -0.1378 -0.8042 0.0112 0.058 Uiso calc R 1 . .
C C18 -0.0281(5) -0.7844(5) -0.04729(17) 0.0497(10) Uani d . 1 . .
H H18A 0.0185 -0.8849 -0.0423 0.060 Uiso calc R 1 . .
C C19 -0.0053(5) -0.6804(5) -0.08740(16) 0.0450(10) Uani d . 1 . .
H H19A 0.0579 -0.7139 -0.1088 0.054 Uiso calc R 1 . .
C C20 -0.1588(4) -0.4874(5) -0.06459(14) 0.0351(8) Uani d . 1 . .
C C21 -0.2282(4) -0.3303(5) -0.07459(14) 0.0372(8) Uani d . 1 . .

loop_
_atom_site_aniso_label
_atom_site_aniso_U_11
_atom_site_aniso_U_22
_atom_site_aniso_U_33
_atom_site_aniso_U_12
_atom_site_aniso_U_13
_atom_site_aniso_U_23
Cd1 0.04657(18) 0.03648(18) 0.02956(16) 0.00219(12) 0.01194(11) 0.00272(11)
S1 0.0372(5) 0.0561(6) 0.0393(5) -0.0041(5) 0.0109(4) -0.0040(5)
O1 0.093(3) 0.056(2) 0.0449(18) 0.0063(18) 0.0098(17) 0.0128(15)
O2 0.0666(19) 0.0493(18) 0.0396(16) 0.0129(15) 0.0011(14) -0.0080(13)
N1 0.0437(18) 0.0410(18) 0.0279(15) -0.0012(14) 0.0085(13) -0.0034(13)
N2 0.0396(17) 0.0422(18) 0.0341(16) -0.0015(14) 0.0112(13) -0.0054(14)
N3 0.0515(19) 0.0405(19) 0.0335(17) 0.0040(16) 0.0088(14) 0.0000(14)
N4 0.0410(17) 0.0374(18) 0.0352(16) 0.0000(14) 0.0129(13) -0.0012(14)
C1 0.056(3) 0.054(3) 0.047(2) -0.007(2) -0.002(2) -0.011(2)
C2 0.043(3) 0.071(3) 0.068(3) -0.012(2) -0.007(2) -0.006(3)
C3 0.037(2) 0.067(3) 0.069(3) 0.001(2) 0.011(2) 0.014(3)
C4 0.043(2) 0.058(3) 0.047(2) 0.003(2) 0.0191(19) 0.003(2)
C5 0.041(2) 0.038(2) 0.0325(19) -0.0045(16) 0.0108(16) 0.0054(16)
C6 0.043(2) 0.035(2) 0.036(2) -0.0044(17) 0.0074(16) 0.0038(16)
C7 0.040(2) 0.035(2) 0.0314(18) -0.0031(16) 0.0113(15) 0.0004(15)
C8 0.058(3) 0.045(2) 0.042(2) 0.010(2) -0.0002(19) -0.0038(19)
C9 0.0336(19) 0.045(2) 0.041(2) -0.0077(17) 0.0084(16) -0.0029(18)
C10 0.069(3) 0.045(3) 0.047(2) 0.009(2) 0.016(2) 0.004(2)
C11 0.067(3) 0.053(3) 0.059(3) 0.020(2) 0.012(2) -0.004(2)
C12 0.051(3) 0.075(3) 0.049(3) 0.013(2) 0.016(2) -0.013(2)
C13 0.038(2) 0.057(3) 0.039(2) 0.0047(19) 0.0106(16) -0.0069(19)
C14 0.047(2) 0.079(4) 0.045(2) 0.003(2) 0.0223(19) -0.001(2)
C15 0.046(2) 0.071(3) 0.042(2) -0.003(2) 0.0172(19) 0.007(2)
C16 0.0342(19) 0.051(2) 0.0332(19) -0.0069(17) 0.0040(15) 0.0030(17)
C17 0.052(2) 0.051(3) 0.040(2) -0.007(2) 0.0079(18) 0.0110(19)
C18 0.061(3) 0.038(2) 0.047(2) 0.003(2) 0.007(2) 0.0075(19)
C19 0.053(2) 0.041(2) 0.043(2) 0.0037(19) 0.0153(19) 0.0003(18)
C20 0.0297(18) 0.043(2) 0.0309(18) -0.0052(16) 0.0031(14) -0.0026(16)
C21 0.0360(19) 0.044(2) 0.0305(18) -0.0016(16) 0.0050(15) -0.0051(16)

loop_
_atom_type_symbol
_atom_type_description
_atom_type_scat_dispersion_real
_atom_type_scat_dispersion_imag
_atom_type_scat_source
C C 0.0033 0.0016 'International Tables Vol C Tables 4.2.6.8 and 6.1.1.4'
H H 0.0000 0.0000 'International Tables Vol C Tables 4.2.6.8 and 6.1.1.4'
Cd Cd -0.8075 1.2024 'International Tables Vol C Tables 4.2.6.8 and 6.1.1.4'
N N 0.0061 0.0033 'International Tables Vol C Tables 4.2.6.8 and 6.1.1.4'
O O 0.0106 0.0060 'International Tables Vol C Tables 4.2.6.8 and 6.1.1.4'
S S 0.1246 0.1234 'International Tables Vol C Tables 4.2.6.8 and 6.1.1.4'

loop_
_geom_angle_atom_site_label_1
_geom_angle_atom_site_label_2
_geom_angle_atom_site_label_3
_geom_angle_site_symmetry_1
_geom_angle_site_symmetry_3
_geom_angle
_geom_angle_publ_flag
O2 Cd1 N2 2_554 2_554 104.44(11) ?
O2 Cd1 N1 2_554 . 102.73(12) ?
N2 Cd1 N1 2_554 . 99.99(11) ?
O2 Cd1 N4 2_554 . 100.86(11) ?
N2 Cd1 N4 2_554 . 147.43(11) ?
N1 Cd1 N4 . . 94.03(11) ?
O2 Cd1 N3 2_554 . 93.88(12) ?
N2 Cd1 N3 2_554 . 87.71(11) ?
N1 Cd1 N3 . . 159.18(12) ?
N4 Cd1 N3 . . 70.30(11) ?
C7 S1 C8 . . 102.5(2) ?
C9 O2 Cd1 . 2_544 131.8(3) ?
C7 N1 C6 . . 103.6(3) ?
C7 N1 Cd1 . . 123.9(2) ?
C6 N1 Cd1 . . 130.9(2) ?
C7 N2 C5 . . 104.4(3) ?
C7 N2 Cd1 . 2_544 119.8(2) ?
C5 N2 Cd1 . 2_544 135.0(3) ?
C10 N3 C21 . . 118.2(3) ?
C10 N3 Cd1 . . 126.8(3) ?
C21 N3 Cd1 . . 114.9(2) ?
C19 N4 C20 . . 117.9(3) ?
C19 N4 Cd1 . . 124.2(3) ?
C20 N4 Cd1 . . 117.8(2) ?
C2 C1 C6 . . 117.7(4) ?
C2 C1 H1A . . 121.2 ?
C6 C1 H1A . . 121.2 ?
C1 C2 C3 . . 121.8(4) ?
C1 C2 H2A . . 119.1 ?
C3 C2 H2A . . 119.1 ?
C4 C3 C2 . . 121.3(4) ?
C4 C3 H3A . . 119.4 ?
C2 C3 H3A . . 119.4 ?
C3 C4 C5 . . 117.5(4) ?
C3 C4 H4A . . 121.2 ?
C5 C4 H4A . . 121.2 ?
N2 C5 C4 . . 130.7(4) ?
N2 C5 C6 . . 108.1(3) ?
C4 C5 C6 . . 121.2(4) ?
N1 C6 C1 . . 131.0(4) ?
N1 C6 C5 . . 108.5(3) ?
C1 C6 C5 . . 120.5(4) ?
N2 C7 N1 . . 115.5(3) ?
N2 C7 S1 . . 122.9(3) ?
N1 C7 S1 . . 121.5(3) ?
C9 C8 S1 . . 120.2(3) ?
C9 C8 H8A . . 107.3 ?
S1 C8 H8A . . 107.3 ?
C9 C8 H8B . . 107.3 ?
S1 C8 H8B . . 107.3 ?
H8A C8 H8B . . 106.9 ?
O1 C9 O2 . . 124.8(4) ?
O1 C9 C8 . . 114.9(4) ?
O2 C9 C8 . . 120.3(4) ?
N3 C10 C11 . . 123.5(4) ?
N3 C10 H10A . . 118.2 ?
C11 C10 H10A . . 118.2 ?
C12 C11 C10 . . 118.8(4) ?
C12 C11 H11A . . 120.6 ?
C10 C11 H11A . . 120.6 ?
C11 C12 C13 . . 120.1(4) ?
C11 C12 H12A . . 120.0 ?
C13 C12 H12A . . 120.0 ?
C12 C13 C21 . . 117.2(4) ?
C12 C13 C14 . . 123.7(4) ?
C21 C13 C14 . . 119.1(4) ?
C15 C14 C13 . . 121.6(4) ?
C15 C14 H14A . . 119.2 ?
C13 C14 H14A . . 119.2 ?
C14 C15 C16 . . 121.1(4) ?
C14 C15 H15A . . 119.5 ?
C16 C15 H15A . . 119.5 ?
C17 C16 C20 . . 117.8(4) ?
C17 C16 C15 . . 122.6(4) ?
C20 C16 C15 . . 119.5(4) ?
C18 C17 C16 . . 119.7(4) ?
C18 C17 H17A . . 120.1 ?
C16 C17 H17A . . 120.1 ?
C17 C18 C19 . . 118.7(4) ?
C17 C18 H18A . . 120.7 ?
C19 C18 H18A . . 120.7 ?
N4 C19 C18 . . 123.4(4) ?
N4 C19 H19A . . 118.3 ?
C18 C19 H19A . . 118.3 ?
N4 C20 C16 . . 122.4(4) ?
N4 C20 C21 . . 118.0(3) ?
C16 C20 C21 . . 119.7(3) ?
N3 C21 C13 . . 122.3(4) ?
N3 C21 C20 . . 118.7(3) ?
C13 C21 C20 . . 119.0(4) ?

loop_
_geom_bond_atom_site_label_1
_geom_bond_atom_site_label_2
_geom_bond_site_symmetry_2
_geom_bond_distance
_geom_bond_publ_flag
Cd1 O2 2_554 2.189(3) ?
Cd1 N2 2_554 2.211(3) ?
Cd1 N1 . 2.236(3) ?
Cd1 N4 . 2.327(3) ?
Cd1 N3 . 2.405(3) ?
S1 C7 . 1.754(4) ?
S1 C8 . 1.811(4) ?
O1 C9 . 1.225(5) ?
O2 C9 . 1.260(5) ?
O2 Cd1 2_544 2.189(3) ?
N1 C7 . 1.344(5) ?
N1 C6 . 1.387(5) ?
N2 C7 . 1.334(5) ?
N2 C5 . 1.382(5) ?
N2 Cd1 2_544 2.211(3) ?
N3 C10 . 1.327(5) ?
N3 C21 . 1.347(5) ?
N4 C19 . 1.323(5) ?
N4 C20 . 1.355(5) ?
C1 C2 . 1.365(6) ?
C1 C6 . 1.387(5) ?
C1 H1A . 0.930 ?
C2 C3 . 1.394(7) ?
C2 H2A . 0.930 ?
C3 C4 . 1.363(6) ?
C3 H3A . 0.930 ?
C4 C5 . 1.391(5) ?
C4 H4A . 0.930 ?
C5 C6 . 1.397(5) ?
C8 C9 . 1.530(5) ?
C8 H8A . 0.970 ?
C8 H8B . 0.970 ?
C10 C11 . 1.384(6) ?
C10 H10A . 0.930 ?
C11 C12 . 1.360(7) ?
C11 H11A . 0.930 ?
C12 C13 . 1.400(6) ?
C12 H12A . 0.930 ?
C13 C21 . 1.411(5) ?
C13 C14 . 1.427(6) ?
C14 C15 . 1.333(6) ?
C14 H14A . 0.930 ?
C15 C16 . 1.427(6) ?
C15 H15A . 0.930 ?
C16 C17 . 1.396(6) ?
C16 C20 . 1.396(5) ?
C17 C18 . 1.361(6) ?
C17 H17A . 0.930 ?
C18 C19 . 1.392(6) ?
C18 H18A . 0.930 ?
C19 H19A . 0.930 ?
C20 C21 . 1.443(5) ?
